data_4515186
loop_
_publ_author_name
'Qi, Chunxuan'
'Zheng, Chao'
'Hu, Rongrong'
'Tang, Ben Zhong'

_publ_section_title
;
 Direct Construction of Acid-Responsive Poly(indolone)s through
 Multicomponent Tandem Polymerizations
;
_journal_name_full 'ACS Macro Letters'
_journal_page_first 569
_journal_paper_doi 10.1021/acsmacrolett.9b00297
_journal_year 2019
_chemical_formula_moiety 'C35 H31 N3 O3 S'
_chemical_formula_sum 'C35 H31 N3 O3 S'
_chemical_formula_weight 573.69
_space_group_crystal_system triclinic
_space_group_IT_number 2
_space_group_name_Hall '-P 1'
_space_group_name_H-M_alt 'P -1'
_symmetry_space_group_name_Hall '-P 1'
_symmetry_space_group_name_H-M 'P -1'
_atom_sites_solution_hydrogens geom
_atom_sites_solution_primary dual
_audit_creation_date 2018-11-01
_audit_creation_method
;
Olex2 1.2
(compiled 2018.05.29 svn.r3508 for OlexSys, GUI svn.r5506)
;
_cell_angle_alpha 99.466(2)
_cell_angle_beta 111.743(2)
_cell_angle_gamma 99.2606(19)
_cell_formula_units_Z 2
_cell_length_a 10.38019(19)
_cell_length_b 11.4130(3)
_cell_length_c 13.9290(3)
_cell_measurement_reflns_used 8009
_cell_measurement_temperature 149.99(10)
_cell_measurement_theta_max 73.4530
_cell_measurement_theta_min 3.5670
_cell_volume 1466.89(6)
_computing_cell_refinement 'CrysAlisPro 1.171.39.44a (Rigaku OD, 2018)'
_computing_data_collection 'CrysAlisPro 1.171.39.44a (Rigaku OD, 2018)'
_computing_data_reduction 'CrysAlisPro 1.171.39.44a (Rigaku OD, 2018)'
_computing_molecular_graphics 'Olex2 (Dolomanov et al., 2009)'
_computing_publication_material 'Olex2 (Dolomanov et al., 2009)'
_computing_structure_refinement 'ShelXL (Sheldrick, 2015)'
_computing_structure_solution 'ShelXT (Sheldrick, 2015)'
_diffrn_ambient_environment N~2~
_diffrn_ambient_temperature 149.99(10)
_diffrn_detector 'CCD plate'
_diffrn_measured_fraction_theta_full 0.982
_diffrn_measured_fraction_theta_max 0.982
_diffrn_measurement_details
;
List of Runs (angles in degrees, time in seconds):

  # Type    Start    End  Width  t~exp~   \w     \q     \k     \f   Frames
--------------------------------------------------------------------------
  1  \w    -89.00 -59.00   0.50    0.50    --    0.00 -72.00  90.00   60
  2  \w    -86.00 -35.00   0.50    0.50    --    0.00 -72.00 -60.00  102
  3  \w    -52.00  11.00   0.50    0.50    --    0.00 -72.00  90.00  126
  4  \w    -29.00   4.00   0.50    0.50    --    0.00 -72.00 -60.00   66
  5  \w    -89.00 -11.00   0.50    0.50    --    0.00 -19.00 150.00  156
  6  \w     54.00  92.00   0.50    0.50    --    5.00  72.00 -60.00   76
  7  \w     -1.00  24.00   0.50    0.50    --    5.00  72.00 -60.00   50
  8  \w   -108.00 -17.00   0.50    0.50    --  -98.80  72.00 -60.00  182
  9  \w   -110.00 -21.00   0.50    0.50    --  -98.80  19.00-150.00  178
 10  \w    -95.00 -52.00   0.50    0.50    --  -98.80  72.00  30.00   86
 11  \w   -113.00 -51.00   0.50    0.50    --  -98.80  72.00 150.00  124
 12  \w   -109.00 -80.00   0.50    0.50    --  -98.80  72.00   0.00   58
 13  \w    -75.00 -24.00   0.50    0.50    --  -98.80  72.00   0.00  102
 14  \w    -95.00 -40.00   0.50    0.50    --  -98.80  72.00-180.00  110
 15  \w   -104.00 -15.00   0.50    0.50    --  -98.80  19.00  90.00  178
 16  \w   -102.00 -28.00   0.50    0.50    --  -98.80  72.00  90.00  148
 17  \w    -50.00 -11.00   0.50    0.50    --  -98.80  19.00 -60.00   78
 18  \w    -50.00 -13.00   0.50    0.50    --  -98.80  57.00 -60.00   74
 19  \w   -113.00 -54.00   0.50    0.50    --  -98.80  57.00 -60.00  118
 20  \w    -42.00 -17.00   0.50    0.50    --  -98.80  72.00 120.00   50
 21  \w    -88.00 -63.00   0.50    0.50    --  -98.80  72.00 120.00   50
 22  \w    -45.00 -20.00   0.50    0.50    --  -98.80  72.00  30.00   50
 23  \w   -105.00 -19.00   0.50    0.50    --  -98.80  72.00-150.00  172
 24  \w   -105.00 -80.00   0.50    0.50    --  -98.80  72.00 -90.00   50
 25  \w   -183.00 -10.00   0.50    0.50    --  -98.80   0.00  60.00  346
;
_diffrn_measurement_device 'four-circle diffractometer'
_diffrn_measurement_device_type 'XtaLAB AFC12 (RCD3): Kappa single'
_diffrn_measurement_method '\w scans'
_diffrn_orient_matrix_type 'CrysAlisPro convention (1999,Acta A55,543-557)'
_diffrn_orient_matrix_UB_11 0.0634849000
_diffrn_orient_matrix_UB_12 0.0401179000
_diffrn_orient_matrix_UB_13 0.1226329000
_diffrn_orient_matrix_UB_21 -0.0242364000
_diffrn_orient_matrix_UB_22 -0.1352110000
_diffrn_orient_matrix_UB_23 0.0050388000
_diffrn_orient_matrix_UB_31 0.1500087000
_diffrn_orient_matrix_UB_32 -0.0013311000
_diffrn_orient_matrix_UB_33 0.0038780000
_diffrn_radiation_monochromator mirror
_diffrn_radiation_probe x-ray
_diffrn_radiation_type CuK\a
_diffrn_radiation_wavelength 1.54184
_diffrn_reflns_av_R_equivalents 0.0242
_diffrn_reflns_av_unetI/netI 0.0291
_diffrn_reflns_Laue_measured_fraction_full 0.982
_diffrn_reflns_Laue_measured_fraction_max 0.982
_diffrn_reflns_limit_h_max 11
_diffrn_reflns_limit_h_min -6
_diffrn_reflns_limit_k_max 13
_diffrn_reflns_limit_k_min -13
_diffrn_reflns_limit_l_max 16
_diffrn_reflns_limit_l_min -16
_diffrn_reflns_number 12730
_diffrn_reflns_point_group_measured_fraction_full 0.982
_diffrn_reflns_point_group_measured_fraction_max 0.982
_diffrn_reflns_theta_full 67.040
_diffrn_reflns_theta_max 67.040
_diffrn_reflns_theta_min 3.523
_diffrn_source 'Rotating-anode X-ray tube (dual wavelength)'
_diffrn_source_type 'Rigaku (Cu) X-ray DW Source'
_exptl_absorpt_coefficient_mu 1.305
_exptl_absorpt_correction_T_max 1.00000
_exptl_absorpt_correction_T_min 0.90031
_exptl_absorpt_correction_type multi-scan
_exptl_absorpt_process_details
;
CrysAlisPro 1.171.39.44a (Rigaku Oxford Diffraction, 2018)
Empirical absorption correction using spherical harmonics,
 implemented in SCALE3 ABSPACK scaling algorithm.
;
_exptl_crystal_colour 'clear light orange'
_exptl_crystal_colour_lustre clear
_exptl_crystal_colour_modifier light
_exptl_crystal_colour_primary orange
_exptl_crystal_density_diffrn 1.299
_exptl_crystal_description block
_exptl_crystal_F_000 604
_exptl_crystal_size_max 0.08
_exptl_crystal_size_mid 0.06
_exptl_crystal_size_min 0.05
_refine_diff_density_max 0.270
_refine_diff_density_min -0.340
_refine_diff_density_rms 0.039
_refine_ls_extinction_method none
_refine_ls_goodness_of_fit_ref 1.059
_refine_ls_hydrogen_treatment constr
_refine_ls_matrix_type full
_refine_ls_number_parameters 395
_refine_ls_number_reflns 5148
_refine_ls_number_restraints 0
_refine_ls_restrained_S_all 1.059
_refine_ls_R_factor_all 0.0386
_refine_ls_R_factor_gt 0.0353
_refine_ls_shift/su_max 0.000
_refine_ls_shift/su_mean 0.000
_refine_ls_structure_factor_coef Fsqd
_refine_ls_weighting_details 'w=1/[\s^2^(Fo^2^)+(0.0397P)^2^+0.5593P] where P=(Fo^2^+2Fc^2^)/3'
_refine_ls_weighting_scheme calc
_refine_ls_wR_factor_gt 0.0920
_refine_ls_wR_factor_ref 0.0940
_reflns_Friedel_coverage 0.000
_reflns_number_gt 4671
_reflns_number_total 5148
_reflns_threshold_expression 'I > 2\s(I)'
_cod_data_source_file mz9b00297_si_002.cif
_cod_data_source_block qcx_1
_cod_database_code 4515186
_shelx_shelxl_version_number 2018/3
_shelx_space_group_comment
;
The symmetry employed for this shelxl refinement is uniquely defined
by the following loop, which should always be used as a source of
symmetry information in preference to the above space-group names.
They are only intended as comments.
;
_shelx_estimated_absorpt_t_max 0.938
_shelx_estimated_absorpt_t_min 0.903
_reflns_odcompleteness_completeness 98.19
_reflns_odcompleteness_iscentric 1
_reflns_odcompleteness_theta 66.97
_olex2_refinement_description
;
1. Fixed Uiso
 At 1.2 times of:
  All C(H) groups, All C(H,H) groups, All C(H,H,H,H) groups
 At 1.5 times of:
  All C(H,H,H) groups
2. Uiso/Uaniso restraints and constraints
Uanis(N0) = Uanis(N008)
Uanis(C0) = Uanis(C014)
Uanis(C1) = Uanis(C015)
3. Others
 Sof(H00C)=Sof(H00D)=Sof(N0)=1-FVAR(1)
 Sof(N008)=Sof(H00A)=Sof(H00B)=FVAR(1)
 Sof(C0)=Sof(H0A)=Sof(H0B)=1-FVAR(2)
 Sof(C014)=Sof(H01D)=Sof(H01E)=FVAR(2)
 Sof(C1)=Sof(H1A)=Sof(H1B)=Sof(H1C)=1-FVAR(3)
 Sof(C015)=Sof(H01F)=Sof(H01G)=Sof(H01H)=FVAR(3)
4.a Secondary CH2 refined with riding coordinates:
 C00Z(H00A,H00B), C00Z(H00C,H00D), C014(H01D,H01E), C0(H0A,H0B)
4.b Aromatic/amide H refined with riding coordinates:
 C00E(H00E), C00G(H00G), C00H(H00H), C00I(H00I), C00J(H00J), C00K(H00K),
 C00M(H00M), C00P(H00P), C00Q(H00Q), C00R(H00R), C00S(H00S), C00T(H00T),
 C00U(H00U), C00V(H00V), C00X(H00X), C010(H010), C011(H011), C012(H012)
4.c Idealised Me refined as rotating group:
 C013(H01A,H01B,H01C), C015(H01F,H01G,H01H), C016(H01I,H01J,H01K), C1(H1A,H1B,
 H1C)
;
_olex2_submission_special_instructions 'No special instructions were received'
_oxdiff_exptl_absorpt_empirical_details
;
Empirical correction (ABSPACK) includes:
- Absorption correction using spherical harmonics
- Frame scaling
;
_oxdiff_exptl_absorpt_empirical_full_max 1.388
_oxdiff_exptl_absorpt_empirical_full_min 0.803

loop_
_space_group_symop_operation_xyz
'x, y, z'
'-x, -y, -z'

loop_
_atom_site_label
_atom_site_type_symbol
_atom_site_fract_x
_atom_site_fract_y
_atom_site_fract_z
_atom_site_U_iso_or_equiv
_atom_site_adp_type
_atom_site_occupancy
_atom_site_site_symmetry_order
_atom_site_calc_flag
_atom_site_refinement_flags_posn
_atom_site_refinement_flags_occupancy
_atom_site_disorder_assembly
_atom_site_disorder_group
S01 S 0.72677(4) 0.89845(3) 0.18455(3) 0.03113(11) Uani 1 1 d . . . .
O002 O 0.73247(11) 0.76509(10) 0.35391(8) 0.0359(3) Uani 1 1 d . . . .
O003 O 0.67343(13) 0.97275(11) 0.11297(9) 0.0414(3) Uani 1 1 d . . . .
O004 O 0.85906(12) 0.94719(10) 0.27452(9) 0.0397(3) Uani 1 1 d . . . .
N005 N 0.60045(14) 0.85822(12) 0.22784(10) 0.0317(3) Uani 1 1 d . . . .
C006 C 0.50276(15) 0.80340(12) 0.34388(11) 0.0250(3) Uani 1 1 d . . . .
C007 C 0.49733(15) 0.77344(12) 0.43620(11) 0.0249(3) Uani 1 1 d . . . .
N008 N 0.7735(2) 0.7268(3) 0.68039(16) 0.0283(6) Uani 0.832(8) 1 d . P A 1
C009 C 0.36135(15) 0.77553(13) 0.44934(11) 0.0258(3) Uani 1 1 d . . . .
N00A N 0.14856(16) 0.63609(16) 0.82853(13) 0.0500(4) Uani 1 1 d . . . .
C00B C 0.39972(15) 0.84692(12) 0.26168(11) 0.0256(3) Uani 1 1 d . . . .
C00C C 0.45980(16) 0.87719(13) 0.19060(11) 0.0278(3) Uani 1 1 d . . . .
C00D C 0.52482(15) 0.70088(13) 0.65167(11) 0.0274(3) Uani 1 1 d . . . .
C00E C 0.26136(16) 0.86046(14) 0.24045(12) 0.0307(3) Uani 1 1 d . . . .
H00E H 0.218933 0.844138 0.286616 0.037 Uiso 1 1 calc R . . .
C00F C 0.62582(16) 0.80348(14) 0.31661(11) 0.0289(3) Uani 1 1 d . . . .
C00G C 0.24468(16) 0.67531(14) 0.39820(13) 0.0338(3) Uani 1 1 d . . . .
H00G H 0.255598 0.602212 0.365017 0.041 Uiso 1 1 calc R . . .
C00H C 0.38526(17) 0.91280(14) 0.09946(12) 0.0328(3) Uani 1 1 d . . . .
H00H H 0.426715 0.929494 0.052820 0.039 Uiso 1 1 calc R . . .
C00I C 0.61720(16) 0.74909(14) 0.51277(11) 0.0298(3) Uani 1 1 d . . . .
H00I H 0.694937 0.750700 0.494518 0.036 Uiso 1 1 calc R . . .
C00J C 0.50994(16) 0.79877(14) 0.71709(12) 0.0313(3) Uani 1 1 d . . . .
H00J H 0.566987 0.876639 0.731455 0.038 Uiso 1 1 calc R . . .
C00K C 0.11231(17) 0.68363(16) 0.39635(14) 0.0419(4) Uani 1 1 d . . . .
H00K H 0.034889 0.615919 0.362423 0.050 Uiso 1 1 calc R . . .
C00L C 0.73114(16) 0.75989(14) 0.11118(11) 0.0291(3) Uani 1 1 d . . . .
C00M C 0.34377(16) 0.88262(15) 0.50152(12) 0.0325(3) Uani 1 1 d . . . .
H00M H 0.421860 0.949316 0.538490 0.039 Uiso 1 1 calc R . . .
C00N C 0.63897(16) 0.72313(14) 0.61075(12) 0.0307(3) Uani 1 1 d . . . .
C00O C 0.32763(16) 0.66424(14) 0.74050(12) 0.0307(3) Uani 1 1 d . . . .
C00P C 0.41118(17) 0.78135(14) 0.76091(12) 0.0332(3) Uani 1 1 d . . . .
H00P H 0.400455 0.847346 0.803800 0.040 Uiso 1 1 calc R . . .
C00Q C 0.43979(17) 0.58451(14) 0.63052(12) 0.0338(3) Uani 1 1 d . . . .
H00Q H 0.448522 0.519154 0.585702 0.041 Uiso 1 1 calc R . . .
C00R C 0.85060(17) 0.71420(14) 0.14736(12) 0.0341(3) Uani 1 1 d . . . .
H00R H 0.927053 0.754472 0.211731 0.041 Uiso 1 1 calc R . . .
C00S C 0.18714(17) 0.89835(15) 0.15031(13) 0.0359(4) Uani 1 1 d . . . .
H00S H 0.095100 0.907557 0.136826 0.043 Uiso 1 1 calc R . . .
C00T C 0.24772(17) 0.92270(15) 0.08004(12) 0.0364(4) Uani 1 1 d . . . .
H00T H 0.195083 0.945958 0.019193 0.044 Uiso 1 1 calc R . . .
C00U C 0.34232(17) 0.56518(15) 0.67561(12) 0.0356(4) Uani 1 1 d . . . .
H00U H 0.287166 0.486889 0.662761 0.043 Uiso 1 1 calc R . . .
C00V C 0.61522(18) 0.69929(17) 0.01632(13) 0.0402(4) Uani 1 1 d . . . .
H00V H 0.534615 0.730444 -0.007306 0.048 Uiso 1 1 calc R . . .
C00W C 0.22770(17) 0.64746(16) 0.78935(13) 0.0369(4) Uani 1 1 d . . . .
C00X C 0.21088(18) 0.89073(17) 0.49886(13) 0.0398(4) Uani 1 1 d . . . .
H00X H 0.200000 0.962862 0.533677 0.048 Uiso 1 1 calc R . . .
C00Y C 0.7410(2) 0.54528(15) -0.00903(13) 0.0426(4) Uani 1 1 d . . . .
C00Z C 0.80082(18) 0.68009(17) 0.77804(12) 0.0397(4) Uani 1 1 d . . . .
H00A H 0.865057 0.626203 0.782374 0.048 Uiso 0.832(8) 1 calc R P A 1
H00B H 0.711672 0.633334 0.774395 0.048 Uiso 0.832(8) 1 calc R P A 1
H00C H 0.871518 0.631748 0.789568 0.048 Uiso 0.168(8) 1 calc R P A 2
H00D H 0.721681 0.632181 0.786847 0.048 Uiso 0.168(8) 1 calc R P A 2
C010 C 0.09458(18) 0.79207(17) 0.44469(14) 0.0413(4) Uani 1 1 d . . . .
H010 H 0.004651 0.798496 0.440711 0.050 Uiso 1 1 calc R . . .
C011 C 0.8552(2) 0.60737(16) 0.08644(14) 0.0415(4) Uani 1 1 d . . . .
H011 H 0.936144 0.576672 0.109893 0.050 Uiso 1 1 calc R . . .
C012 C 0.6213(2) 0.59232(17) -0.04233(13) 0.0456(4) Uani 1 1 d . . . .
H012 H 0.543490 0.550857 -0.105551 0.055 Uiso 1 1 calc R . . .
C013 C 0.8660(2) 0.78500(19) 0.87569(14) 0.0501(5) Uani 1 1 d . . . .
H01A H 0.797604 0.832457 0.875633 0.075 Uiso 1 1 calc GR . . .
H01B H 0.949077 0.835831 0.875424 0.075 Uiso 1 1 calc GR . . .
H01C H 0.893076 0.753662 0.938338 0.075 Uiso 1 1 calc GR . . .
C014 C 0.9000(2) 0.7613(2) 0.65822(15) 0.0343(5) Uani 0.845(4) 1 d . P A 1
H01D H 0.983834 0.790029 0.725151 0.041 Uiso 0.845(4) 1 calc R P A 1
H01E H 0.890671 0.828437 0.623564 0.041 Uiso 0.845(4) 1 calc R P A 1
C015 C 0.9216(2) 0.6569(2) 0.58822(16) 0.0421(6) Uani 0.845(4) 1 d . P A 1
H01F H 0.845852 0.635954 0.518198 0.063 Uiso 0.845(4) 1 calc GR P A 1
H01G H 0.921093 0.587055 0.618379 0.063 Uiso 0.845(4) 1 calc GR P A 1
H01H H 1.011684 0.681312 0.583668 0.063 Uiso 0.845(4) 1 calc GR P A 1
C016 C 0.7474(3) 0.43008(18) -0.07529(17) 0.0662(6) Uani 1 1 d . . . .
H01I H 0.823810 0.447980 -0.097795 0.099 Uiso 1 1 calc GR . . .
H01J H 0.658475 0.398170 -0.136740 0.099 Uiso 1 1 calc GR . . .
H01K H 0.764106 0.370521 -0.033651 0.099 Uiso 1 1 calc GR . . .
N0 N 0.7440(12) 0.6711(14) 0.6602(8) 0.0283(6) Uani 0.168(8) 1 d . P A 2
C0 C 0.8626(11) 0.6724(11) 0.6274(9) 0.0343(5) Uani 0.155(4) 1 d . P A 2
H0A H 0.825286 0.636363 0.551404 0.041 Uiso 0.155(4) 1 calc R P A 2
H0B H 0.923251 0.623311 0.664120 0.041 Uiso 0.155(4) 1 calc R P A 2
C1 C 0.9508(15) 0.8021(13) 0.6524(10) 0.0421(6) Uani 0.155(4) 1 d . P A 2
H1A H 0.888340 0.854237 0.627214 0.063 Uiso 0.155(4) 1 calc GR P A 2
H1B H 1.015387 0.802541 0.617799 0.063 Uiso 0.155(4) 1 calc GR P A 2
H1C H 1.004321 0.831502 0.728070 0.063 Uiso 0.155(4) 1 calc GR P A 2

loop_
_atom_site_aniso_label
_atom_site_aniso_U_11
_atom_site_aniso_U_22
_atom_site_aniso_U_33
_atom_site_aniso_U_23
_atom_site_aniso_U_13
_atom_site_aniso_U_12
S01 0.0369(2) 0.0340(2) 0.0296(2) 0.01027(15) 0.01989(16) 0.00953(15)
O002 0.0339(6) 0.0518(7) 0.0334(6) 0.0192(5) 0.0185(5) 0.0202(5)
O003 0.0537(7) 0.0449(7) 0.0465(7) 0.0253(5) 0.0336(6) 0.0215(5)
O004 0.0389(6) 0.0415(6) 0.0344(6) 0.0006(5) 0.0179(5) 0.0004(5)
N005 0.0351(7) 0.0420(7) 0.0278(6) 0.0149(6) 0.0186(5) 0.0150(6)
C006 0.0250(7) 0.0271(7) 0.0221(7) 0.0058(5) 0.0090(6) 0.0055(5)
C007 0.0269(7) 0.0253(7) 0.0216(7) 0.0054(5) 0.0097(6) 0.0049(5)
N008 0.0243(9) 0.0367(16) 0.0236(8) 0.0111(10) 0.0089(7) 0.0048(10)
C009 0.0255(7) 0.0329(7) 0.0210(7) 0.0118(6) 0.0092(5) 0.0076(6)
N00A 0.0404(8) 0.0741(11) 0.0524(9) 0.0349(8) 0.0266(7) 0.0209(8)
C00B 0.0280(7) 0.0250(7) 0.0220(7) 0.0060(5) 0.0089(6) 0.0044(5)
C00C 0.0315(8) 0.0285(7) 0.0233(7) 0.0059(6) 0.0110(6) 0.0075(6)
C00D 0.0278(7) 0.0350(8) 0.0208(7) 0.0109(6) 0.0090(6) 0.0093(6)
C00E 0.0280(8) 0.0349(8) 0.0291(8) 0.0117(6) 0.0110(6) 0.0051(6)
C00F 0.0326(8) 0.0341(8) 0.0227(7) 0.0086(6) 0.0129(6) 0.0100(6)
C00G 0.0316(8) 0.0312(8) 0.0372(8) 0.0119(7) 0.0120(7) 0.0049(6)
C00H 0.0390(9) 0.0355(8) 0.0252(7) 0.0109(6) 0.0137(6) 0.0078(6)
C00I 0.0281(8) 0.0401(8) 0.0260(7) 0.0114(6) 0.0137(6) 0.0107(6)
C00J 0.0350(8) 0.0304(8) 0.0328(8) 0.0120(6) 0.0167(7) 0.0082(6)
C00K 0.0270(8) 0.0460(10) 0.0505(10) 0.0229(8) 0.0121(7) 0.0007(7)
C00L 0.0323(8) 0.0352(8) 0.0237(7) 0.0095(6) 0.0150(6) 0.0077(6)
C00M 0.0291(8) 0.0384(8) 0.0288(8) 0.0061(6) 0.0110(6) 0.0085(6)
C00N 0.0304(8) 0.0392(8) 0.0260(7) 0.0112(6) 0.0121(6) 0.0128(6)
C00O 0.0258(8) 0.0419(8) 0.0264(7) 0.0143(6) 0.0101(6) 0.0086(6)
C00P 0.0381(9) 0.0352(8) 0.0335(8) 0.0116(7) 0.0193(7) 0.0135(7)
C00Q 0.0369(9) 0.0352(8) 0.0260(7) 0.0029(6) 0.0119(6) 0.0065(6)
C00R 0.0345(8) 0.0389(8) 0.0289(8) 0.0104(7) 0.0123(6) 0.0083(7)
C00S 0.0273(8) 0.0425(9) 0.0352(8) 0.0165(7) 0.0073(6) 0.0076(6)
C00T 0.0371(9) 0.0399(9) 0.0268(8) 0.0151(7) 0.0054(7) 0.0065(7)
C00U 0.0326(8) 0.0361(8) 0.0306(8) 0.0070(7) 0.0092(6) -0.0013(6)
C00V 0.0350(9) 0.0540(10) 0.0287(8) 0.0060(7) 0.0110(7) 0.0115(7)
C00W 0.0312(8) 0.0494(10) 0.0342(8) 0.0198(7) 0.0130(7) 0.0117(7)
C00X 0.0385(9) 0.0523(10) 0.0353(9) 0.0117(8) 0.0184(7) 0.0196(8)
C00Y 0.0667(12) 0.0326(8) 0.0350(9) 0.0101(7) 0.0281(9) 0.0092(8)
C00Z 0.0387(9) 0.0595(11) 0.0301(8) 0.0239(8) 0.0147(7) 0.0215(8)
C010 0.0293(8) 0.0633(11) 0.0431(9) 0.0274(9) 0.0192(7) 0.0171(8)
C011 0.0513(11) 0.0416(9) 0.0425(9) 0.0167(8) 0.0242(8) 0.0215(8)
C012 0.0492(11) 0.0495(10) 0.0280(8) 0.0015(7) 0.0120(7) 0.0024(8)
C013 0.0466(11) 0.0666(12) 0.0338(9) 0.0224(9) 0.0111(8) 0.0077(9)
C014 0.0253(10) 0.0473(12) 0.0309(10) 0.0164(9) 0.0110(8) 0.0042(9)
C015 0.0354(11) 0.0603(13) 0.0372(11) 0.0184(9) 0.0176(9) 0.0158(9)
C016 0.113(2) 0.0414(11) 0.0525(12) 0.0083(9) 0.0423(13) 0.0237(11)
N0 0.0243(9) 0.0367(16) 0.0236(8) 0.0111(10) 0.0089(7) 0.0048(10)
C0 0.0253(10) 0.0473(12) 0.0309(10) 0.0164(9) 0.0110(8) 0.0042(9)
C1 0.0354(11) 0.0603(13) 0.0372(11) 0.0184(9) 0.0176(9) 0.0158(9)

loop_
_atom_type_symbol
_atom_type_description
_atom_type_scat_dispersion_real
_atom_type_scat_dispersion_imag
_atom_type_scat_source
C C 0.0181 0.0091 'International Tables Vol C Tables 4.2.6.8 and 6.1.1.4'
H H 0.0000 0.0000 'International Tables Vol C Tables 4.2.6.8 and 6.1.1.4'
N N 0.0311 0.0180 'International Tables Vol C Tables 4.2.6.8 and 6.1.1.4'
O O 0.0492 0.0322 'International Tables Vol C Tables 4.2.6.8 and 6.1.1.4'
S S 0.3331 0.5567 'International Tables Vol C Tables 4.2.6.8 and 6.1.1.4'

loop_
_geom_angle_atom_site_label_1
_geom_angle_atom_site_label_2
_geom_angle_atom_site_label_3
_geom_angle
O003 S01 N005 105.76(7)
O003 S01 C00L 108.73(7)
O004 S01 O003 119.40(7)
O004 S01 N005 108.23(7)
O004 S01 C00L 109.59(7)
N005 S01 C00L 104.00(7)
C00C N005 S01 127.80(10)
C00C N005 C00F 109.92(12)
C00F N005 S01 122.18(10)
C007 C006 C00B 129.92(13)
C007 C006 C00F 123.42(13)
C00F C006 C00B 106.55(12)
C006 C007 C009 115.80(12)
C006 C007 C00I 120.74(13)
C00I C007 C009 123.39(12)
C00N N008 C00Z 122.19(18)
C00N N008 C014 122.75(15)
C014 N008 C00Z 114.58(15)
C00G C009 C007 120.22(13)
C00G C009 C00M 118.86(14)
C00M C009 C007 120.43(13)
C00C C00B C006 108.77(12)
C00E C00B C006 133.93(13)
C00E C00B C00C 117.27(13)
C00B C00C N005 107.80(12)
C00H C00C N005 129.10(14)
C00H C00C C00B 123.03(14)
C00J C00D C00N 118.47(13)
C00J C00D C00Q 119.70(14)
C00Q C00D C00N 121.74(13)
C00S C00E C00B 119.87(14)
O002 C00F N005 121.78(13)
O002 C00F C006 131.76(13)
N005 C00F C006 106.44(12)
C00K C00G C009 120.37(15)
C00T C00H C00C 117.92(14)
C00N C00I C007 131.00(14)
C00P C00J C00D 120.47(14)
C010 C00K C00G 120.32(15)
C00R C00L S01 119.54(12)
C00R C00L C00V 121.03(15)
C00V C00L S01 119.42(12)
C00X C00M C009 120.51(15)
N008 C00N C00D 115.53(13)
N008 C00N C00I 119.88(15)
C00I C00N C00D 124.37(13)
N0 C00N C00D 109.2(4)
N0 C00N C00I 122.2(4)
C00P C00O C00U 120.53(14)
C00P C00O C00W 118.65(14)
C00U C00O C00W 120.81(14)
C00J C00P C00O 119.52(14)
C00U C00Q C00D 120.50(14)
C00L C00R C011 118.98(15)
C00T C00S C00E 121.18(15)
C00H C00T C00S 120.64(14)
C00Q C00U C00O 119.26(14)
C012 C00V C00L 119.00(16)
N00A C00W C00O 178.92(19)
C010 C00X C00M 120.16(16)
C011 C00Y C016 120.84(18)
C012 C00Y C011 118.50(15)
C012 C00Y C016 120.66(18)
N008 C00Z C013 110.23(19)
N0 C00Z C013 134.1(6)
C00X C010 C00K 119.70(15)
C00R C011 C00Y 121.16(16)
C00V C012 C00Y 121.31(16)
N008 C014 C015 113.0(2)
C00N N0 C00Z 122.6(8)
C00N N0 C0 119.2(8)
C0 N0 C00Z 108.3(7)
N0 C0 C1 111.1(11)

loop_
_geom_bond_atom_site_label_1
_geom_bond_atom_site_label_2
_geom_bond_distance
S01 O003 1.4282(11)
S01 O004 1.4197(12)
S01 N005 1.6663(13)
S01 C00L 1.7530(15)
O002 C00F 1.2216(18)
N005 C00C 1.4231(19)
N005 C00F 1.4333(19)
C006 C007 1.402(2)
C006 C00B 1.4670(19)
C006 C00F 1.461(2)
C007 C009 1.492(2)
C007 C00I 1.410(2)
N008 C00N 1.363(2)
N008 C00Z 1.489(2)
N008 C014 1.465(3)
C009 C00G 1.389(2)
C009 C00M 1.390(2)
N00A C00W 1.145(2)
C00B C00C 1.410(2)
C00B C00E 1.395(2)
C00C C00H 1.385(2)
C00D C00J 1.388(2)
C00D C00N 1.498(2)
C00D C00Q 1.390(2)
C00E C00S 1.388(2)
C00G C00K 1.384(2)
C00H C00T 1.378(2)
C00I C00N 1.388(2)
C00J C00P 1.379(2)
C00K C010 1.382(3)
C00L C00R 1.377(2)
C00L C00V 1.388(2)
C00M C00X 1.385(2)
C00N N0 1.343(10)
C00O C00P 1.392(2)
C00O C00U 1.393(2)
C00O C00W 1.441(2)
C00Q C00U 1.383(2)
C00R C011 1.385(2)
C00S C00T 1.386(2)
C00V C012 1.377(2)
C00X C010 1.379(3)
C00Y C011 1.388(3)
C00Y C012 1.385(3)
C00Y C016 1.503(2)
C00Z C013 1.504(3)
C00Z N0 1.503(10)
C014 C015 1.513(3)
N0 C0 1.462(14)
C0 C1 1.519(18)
